data_7009335
loop_
_publ_author_name
'He, Zhicong'
'Chaimungkalanont, P. Jinny'
'Craig, Donald C.'
'Colbran, Stephen B.'

_publ_section_title
;
 Copper(II) complexes of 6-hydroxymethyl-substituted
 tris(2-pyridylmethyl)amine ligands
;
_journal_issue 9
_journal_name_full 'Journal of the Chemical Society, Dalton Transactions'
_journal_page_first 1419
_journal_paper_doi 10.1039/b000092m
_journal_year 2000
_chemical_formula_moiety 'C20 H22 Cl Cu N4 O2 +, C7 H7 O3 S -1'
_chemical_formula_sum 'C27 H29 Cl Cu N4 O5 S'
_chemical_formula_weight 620.6
_space_group_IT_number 2
_symmetry_cell_setting triclinic
_symmetry_space_group_name_Hall '-P 1'
_symmetry_space_group_name_H-M 'P -1'
_atom_type_scat_source 'International Tables for X-ray Crystallography, Vol. IV'
_audit_creation_method 'RAELSPUB and manual entry'
_cell_angle_alpha 114.43(3)
_cell_angle_beta 97.71(4)
_cell_angle_gamma 91.00(4)
_cell_formula_units_Z 2
_cell_length_a 8.929(5)
_cell_length_b 12.006(7)
_cell_length_c 14.098(9)
_cell_measurement_reflns_used 10
_cell_measurement_temperature 294
_cell_measurement_theta_max 11
_cell_measurement_theta_min 10
_cell_volume 1359.1(15)
_diffrn_measurement_device_type 'Nonius CAD-4'
_diffrn_measurement_method \w--2\q
_diffrn_radiation_type 'Mo K\a'
_diffrn_radiation_wavelength 0.71073
_diffrn_reflns_av_R_equivalents 0.012
_diffrn_reflns_limit_h_max 10
_diffrn_reflns_limit_h_min -10
_diffrn_reflns_limit_k_max 14
_diffrn_reflns_limit_k_min -14
_diffrn_reflns_limit_l_max 0
_diffrn_reflns_limit_l_min -16
_diffrn_reflns_number 4988
_diffrn_reflns_theta_max 25
_diffrn_standards_decay_% 4
_diffrn_standards_interval_time 30min
_diffrn_standards_number 1
_exptl_absorpt_coefficient_mu 1.020
_exptl_absorpt_correction_T_max 0.94
_exptl_absorpt_correction_T_min 0.77
_exptl_absorpt_correction_type analytical
_exptl_absorpt_process_details '(DeMeulenaer & Tompa, 1965)'
_exptl_crystal_colour blue
_exptl_crystal_density_diffrn 1.52
_exptl_crystal_density_method 'not measured'
_exptl_crystal_description plate
_exptl_crystal_F_000 642.0
_exptl_crystal_size_max 0.21
_exptl_crystal_size_mid 0.14
_exptl_crystal_size_min 0.07
_refine_diff_density_max 0.57
_refine_diff_density_min -0.44
_refine_ls_extinction_method none
_refine_ls_goodness_of_fit_ref 1.40
_refine_ls_hydrogen_treatment noref
_refine_ls_number_parameters 362
_refine_ls_number_reflns 3593
_refine_ls_R_factor_gt 0.031
_refine_ls_shift/su_max 0.014
_refine_ls_structure_factor_coef F
_refine_ls_weighting_details 'w = 1/[\s^2^(F) + 0.0016F^2^]'
_refine_ls_weighting_scheme calc
_refine_ls_wR_factor_ref 0.042
_reflns_number_gt 3593
_reflns_number_total 4774
_reflns_threshold_expression I>3\s(I)
_cod_data_source_file b000092m.txt
_cod_data_source_block COMPOUND3
_cod_original_cell_volume 1359(1)
_cod_database_code 7009335

loop_
_symmetry_equiv_pos_site_id
_symmetry_equiv_pos_as_xyz
1 x,y,z
2 -x,-y,-z

loop_
_atom_site_label
_atom_site_fract_x
_atom_site_fract_y
_atom_site_fract_z
_atom_site_U_iso_or_equiv
_atom_site_adp_type
_atom_site_type_symbol
_atom_site_occupancy
Cu 0.48272(4) 0.82700(3) 0.49120(3) 0.0348(1) Uani Cu ?
Cl 0.65945(8) 0.91903(7) 0.44051(6) 0.0446(2) Uani Cl ?
O1 0.8332(3) 0.5575(2) 0.3721(2) 0.0719(7) Uani O ?
O2 0.9814(5) 0.8584(8) 0.6730(5) 0.128(4) Uani O ?
O2' 0.9287(7) 0.9486(6) 0.6195(6) 0.081(3) Uani O ?
N1 0.3308(3) 0.7922(2) 0.3608(2) 0.0356(5) Uani N ?
N2 0.5009(3) 0.6096(2) 0.4151(2) 0.0387(6) Uani N ?
N3 0.5766(3) 0.8693(2) 0.6443(2) 0.0365(6) Uani N ?
N4 0.3008(3) 0.7756(2) 0.5414(2) 0.0346(5) Uani N ?
C1 0.1595(3) 0.7829(3) 0.4763(3) 0.0452(8) Uani C ?
C2 0.1888(3) 0.7705(3) 0.3702(2) 0.0395(7) Uani C ?
C3 0.0714(4) 0.7436(4) 0.2875(3) 0.0574(9) Uani C ?
C4 0.1036(4) 0.7404(4) 0.1929(3) 0.063(1) Uani C ?
C5 0.2512(4) 0.7616(3) 0.1827(3) 0.0521(8) Uani C ?
C6 0.3612(4) 0.7872(3) 0.2677(2) 0.0448(8) Uani C ?
C7 0.3177(4) 0.6487(3) 0.5327(3) 0.0440(7) Uani C ?
C8 0.3716(3) 0.5678(3) 0.4319(2) 0.0394(7) Uani C ?
C9 0.2940(4) 0.4575(3) 0.3625(3) 0.0510(8) Uani C ?
C10 0.3551(4) 0.3869(3) 0.2732(3) 0.0569(9) Uani C ?
C11 0.4886(4) 0.4268(3) 0.2564(3) 0.0523(9) Uani C ?
C12 0.5602(4) 0.5396(3) 0.3291(2) 0.0427(7) Uani C ?
C13 0.7090(4) 0.5860(3) 0.3147(3) 0.0560(9) Uani C ?
C14 0.3078(3) 0.8612(3) 0.6532(2) 0.0411(7) Uani C ?
C15 0.4690(3) 0.8904(3) 0.7068(2) 0.0374(7) Uani C ?
C16 0.5022(4) 0.9369(3) 0.8150(3) 0.0498(8) Uani C ?
C17 0.6517(4) 0.9663(3) 0.8619(3) 0.0575(9) Uani C ?
C18 0.7627(4) 0.9399(3) 0.7987(3) 0.0545(9) Uani C ?
C19 0.7236(3) 0.8892(3) 0.6911(3) 0.0454(8) Uani C ?
C20 0.8435(4) 0.8483(4) 0.6210(3) 0.065(1) Uani C ?
ST 0.8611(1) 0.2511(1) 0.1345(1) 0.0495(2) Uani S ?
O1T 0.8438(3) 0.1211(2) 0.1086(2) 0.0739(8) Uani O ?
O2T 0.7336(3) 0.2959(4) 0.0913(3) 0.098(1) Uani O ?
O3T 0.9050(3) 0.3225(2) 0.2467(2) 0.0653(7) Uani O ?
C1T 1.0144(3) 0.2740(3) 0.0752(2) 0.0406(7) Uani C ?
C2T 1.0621(4) 0.3909(3) 0.0903(3) 0.0555(9) Uani C ?
C3T 1.1835(5) 0.4083(4) 0.0447(3) 0.065(1) Uani C ?
C4T 1.2578(4) 0.3108(4) -0.0155(3) 0.064(1) Uani C ?
C5T 1.2080(4) 0.1945(4) -0.0303(3) 0.062(1) Uani C ?
C6T 1.0869(4) 0.1759(3) 0.0147(3) 0.0475(8) Uani C ?
C7T 1.3916(5) 0.3308(6) -0.0621(4) 0.108(2) Uani C ?
HO1 0.8631 0.4796 0.3182 0.072 Uani H ?
HO2 0.9793 0.7934 0.7000 0.128 Uani H ?
H1C1 0.1182 0.8639 0.5135 0.045 Uani H ?
H2C1 0.0835 0.7153 0.4665 0.045 Uani H ?
HC3 -0.0350 0.7267 0.2958 0.057 Uani H ?
HC4 0.0202 0.7228 0.1326 0.063 Uani H ?
HC5 0.2772 0.7584 0.1149 0.052 Uani H ?
HC6 0.4687 0.8030 0.2609 0.045 Uani H ?
H1C7 0.2172 0.6127 0.5351 0.044 Uani H ?
H2C7 0.3928 0.6525 0.5935 0.044 Uani H ?
HC9 0.1964 0.4293 0.3763 0.051 Uani H ?
HC10 0.3014 0.3068 0.2211 0.057 Uani H ?
HC11 0.5346 0.3759 0.1928 0.052 Uani H ?
H1C13 0.7112 0.6771 0.3397 0.056 Uani H ?
H2C13 0.7184 0.5473 0.2381 0.056 Uani H ?
H1C14 0.2490 0.8226 0.6889 0.041 Uani H ?
H2C14 0.2628 0.9387 0.6577 0.041 Uani H ?
HC16 0.4193 0.9490 0.8587 0.050 Uani H ?
HC17 0.6790 1.0062 0.9405 0.058 Uani H ?
HC18 0.8720 0.9577 0.8313 0.054 Uani H ?
H1C20 0.8440 0.8996 0.5803 0.065 Uani H ?
H2C20 0.8170 0.7603 0.5710 0.065 Uani H ?
H1'C20 0.7932 0.7951 0.5475 0.065 Uani H ?
H2'C20 0.9143 0.7999 0.6471 0.065 Uani H ?
HC2T 1.0092 0.4628 0.1340 0.056 Uani H ?
HC3T 1.2175 0.4932 0.0559 0.065 Uani H ?
HC5T 1.2603 0.1225 -0.0743 0.062 Uani H ?
HC6T 1.0523 0.0909 0.0030 0.047 Uani H ?
H1C7T 1.3795 0.4044 -0.0778 0.108 Uani H ?
H2C7T 1.4864 0.3445 -0.0108 0.108 Uani H ?
H3C7T 1.3980 0.2570 -0.1287 0.108 Uani H ?

loop_
_atom_site_aniso_label
_atom_site_aniso_U_11
_atom_site_aniso_U_22
_atom_site_aniso_U_33
_atom_site_aniso_U_12
_atom_site_aniso_U_13
_atom_site_aniso_U_23
_atom_site_aniso_type_symbol
Cu 0.0293(2) 0.0437(2) 0.0315(2) -0.0059(1) 0.0014(1) 0.0063(1) Cu
Cl 0.0402(4) 0.0453(4) 0.0483(5) -0.0112(3) 0.0061(3) 0.0042(3) Cl
O1 0.059(2) 0.086(2) 0.071(2) -0.006(1) 0.005(1) -0.016(2) O
O2 0.033(3) 0.232(9) 0.120(5) 0.000(4) -0.007(3) 0.109(5) O
O2' 0.060(4) 0.077(5) 0.106(6) -0.021(3) 0.011(4) -0.015(4) O
N1 0.036(1) 0.038(1) 0.032(1) -0.002(1) 0.000(1) 0.004(1) N
N2 0.041(1) 0.035(1) 0.041(2) -0.003(1) -0.002(1) 0.002(1) N
N3 0.034(1) 0.040(1) 0.036(1) -0.004(1) 0.000(1) 0.004(1) N
N4 0.028(1) 0.044(1) 0.032(1) -0.004(1) 0.002(1) 0.007(1) N
C1 0.026(2) 0.063(2) 0.046(2) -0.002(1) -0.002(1) 0.014(2) C
C2 0.038(2) 0.041(2) 0.040(2) -0.002(1) -0.004(1) 0.009(1) C
C3 0.046(2) 0.074(2) 0.052(2) -0.009(2) -0.013(2) 0.013(2) C
C4 0.063(3) 0.077(3) 0.049(2) -0.001(2) -0.017(2) 0.017(2) C
C5 0.063(2) 0.056(2) 0.037(2) -0.004(2) -0.003(2) 0.008(2) C
C6 0.050(2) 0.051(2) 0.033(2) -0.002(2) 0.005(2) 0.005(1) C
C7 0.046(2) 0.040(2) 0.046(2) -0.010(1) 0.001(2) 0.008(1) C
C8 0.042(2) 0.034(2) 0.041(2) 0.000(1) -0.006(1) 0.007(1) C
C9 0.050(2) 0.041(2) 0.062(2) -0.003(2) -0.014(2) 0.002(2) C
C10 0.067(2) 0.052(2) 0.051(2) 0.011(2) -0.019(2) -0.011(2) C
C11 0.063(2) 0.050(2) 0.044(2) 0.014(2) -0.007(2) -0.004(2) C
C12 0.050(2) 0.037(2) 0.041(2) 0.008(1) 0.001(2) 0.004(1) C
C13 0.054(2) 0.045(2) 0.068(3) 0.003(2) 0.016(2) 0.000(2) C
C14 0.034(2) 0.052(2) 0.037(2) -0.001(1) 0.007(1) 0.007(1) C
C15 0.041(2) 0.038(2) 0.033(2) -0.001(1) 0.003(1) 0.003(1) C
C16 0.063(2) 0.050(2) 0.036(2) 0.004(2) 0.003(2) 0.002(1) C
C17 0.078(3) 0.058(2) 0.037(2) -0.001(2) -0.011(2) -0.002(2) C
C18 0.055(2) 0.061(2) 0.047(2) -0.010(2) -0.018(2) 0.005(2) C
C19 0.040(2) 0.047(2) 0.049(2) -0.004(1) -0.010(2) 0.009(2) C
C20 0.035(2) 0.091(3) 0.068(3) -0.006(2) -0.005(2) 0.026(2) C
ST 0.0427(5) 0.0664(6) 0.0393(5) 0.0045(4) 0.0029(4) -0.0012(4) S
O1T 0.075(2) 0.069(2) 0.077(2) -0.027(1) 0.016(2) -0.023(1) O
O2T 0.044(2) 0.160(3) 0.091(2) 0.033(2) 0.013(2) 0.046(2) O
O3T 0.082(2) 0.074(2) 0.040(1) -0.004(1) 0.008(1) -0.004(1) O
C1T 0.038(2) 0.046(2) 0.037(2) 0.003(1) -0.004(1) 0.000(1) C
C2T 0.060(2) 0.054(2) 0.052(2) 0.005(2) -0.004(2) -0.009(2) C
C3T 0.067(3) 0.061(2) 0.067(3) -0.016(2) -0.012(2) 0.005(2) C
C4T 0.043(2) 0.089(3) 0.058(2) -0.004(2) -0.005(2) 0.017(2) C
C5T 0.050(2) 0.077(3) 0.058(2) 0.018(2) 0.010(2) 0.010(2) C
C6T 0.050(2) 0.052(2) 0.041(2) 0.010(2) 0.004(2) 0.001(2) C
C7T 0.068(3) 0.152(5) 0.103(4) -0.025(3) 0.011(3) 0.040(4) C

loop_
_geom_angle_atom_site_label_1
_geom_angle_atom_site_label_2
_geom_angle_atom_site_label_3
_geom_angle
_geom_angle_site_symmetry_1
_geom_angle_site_symmetry_2
_geom_angle_site_symmetry_3
_geom_angle_publ_flag
Cl Cu N1 93.4(1) 1_555 1_555 1_555 no
Cl Cu N2 109.8(1) 1_555 1_555 1_555 no
Cl Cu N3 101.2(1) 1_555 1_555 1_555 no
Cl Cu N4 168.2(1) 1_555 1_555 1_555 no
N1 Cu N2 84.6(1) 1_555 1_555 1_555 no
N1 Cu N3 162.1(1) 1_555 1_555 1_555 no
N1 Cu N4 82.8(1) 1_555 1_555 1_555 no
N2 Cu N3 99.8(1) 1_555 1_555 1_555 no
N2 Cu N4 81.1(1) 1_555 1_555 1_555 no
N3 Cu N4 80.8(1) 1_555 1_555 1_555 no
Cu N1 C2 114.4(2) 1_555 1_555 1_555 no
Cu N1 C6 126.6(2) 1_555 1_555 1_555 no
C2 N1 C6 119.0(3) 1_555 1_555 1_555 no
Cu N2 C8 102.2(2) 1_555 1_555 1_555 no
Cu N2 C12 129.1(2) 1_555 1_555 1_555 no
C8 N2 C12 118.7(3) 1_555 1_555 1_555 no
Cu N3 C15 111.2(2) 1_555 1_555 1_555 no
Cu N3 C19 130.9(2) 1_555 1_555 1_555 no
C15 N3 C19 117.6(3) 1_555 1_555 1_555 no
Cu N4 C1 109.2(2) 1_555 1_555 1_555 no
Cu N4 C7 108.1(2) 1_555 1_555 1_555 no
Cu N4 C14 106.4(2) 1_555 1_555 1_555 no
C1 N4 C7 111.8(2) 1_555 1_555 1_555 no
C1 N4 C14 111.6(2) 1_555 1_555 1_555 no
C7 N4 C14 109.6(2) 1_555 1_555 1_555 no
N4 C1 C2 111.1(2) 1_555 1_555 1_555 no
N1 C2 C1 117.1(3) 1_555 1_555 1_555 no
N1 C2 C3 121.6(3) 1_555 1_555 1_555 no
C1 C2 C3 121.2(3) 1_555 1_555 1_555 no
C2 C3 C4 118.9(3) 1_555 1_555 1_555 no
C3 C4 C5 119.5(3) 1_555 1_555 1_555 no
C4 C5 C6 118.2(3) 1_555 1_555 1_555 no
N1 C6 C5 122.7(3) 1_555 1_555 1_555 no
N4 C7 C8 111.9(2) 1_555 1_555 1_555 no
N2 C8 C7 115.2(3) 1_555 1_555 1_555 no
N2 C8 C9 122.7(3) 1_555 1_555 1_555 no
C7 C8 C9 122.1(3) 1_555 1_555 1_555 no
C8 C9 C10 118.0(3) 1_555 1_555 1_555 no
C9 C10 C11 119.9(3) 1_555 1_555 1_555 no
C10 C11 C12 119.0(3) 1_555 1_555 1_555 no
N2 C12 C11 121.6(3) 1_555 1_555 1_555 no
N2 C12 C13 117.7(3) 1_555 1_555 1_555 no
C11 C12 C13 120.7(3) 1_555 1_555 1_555 no
O1 C13 C12 111.8(3) 1_555 1_555 1_555 no
N4 C14 C15 110.0(2) 1_555 1_555 1_555 no
N3 C15 C14 116.8(2) 1_555 1_555 1_555 no
N3 C15 C16 122.9(3) 1_555 1_555 1_555 no
C14 C15 C16 120.3(3) 1_555 1_555 1_555 no
C15 C16 C17 118.7(3) 1_555 1_555 1_555 no
C16 C17 C18 118.8(3) 1_555 1_555 1_555 no
C17 C18 C19 120.1(3) 1_555 1_555 1_555 no
N3 C19 C18 121.6(3) 1_555 1_555 1_555 no
N3 C19 C20 117.8(3) 1_555 1_555 1_555 no
C18 C19 C20 120.5(3) 1_555 1_555 1_555 no
O2 C20 C19 113.7(4) 1_555 1_555 1_555 no
O2' C20 C19 112.5(4) 1_555 1_555 1_555 no
O1T ST O2T 114.1(2) 1_555 1_555 1_555 no
O1T ST O3T 111.3(2) 1_555 1_555 1_555 no
O1T ST C1T 106.9(1) 1_555 1_555 1_555 no
O2T ST O3T 112.6(2) 1_555 1_555 1_555 no
O2T ST C1T 105.2(2) 1_555 1_555 1_555 no
O3T ST C1T 105.9(1) 1_555 1_555 1_555 no
ST C1T C2T 120.1(2) 1_555 1_555 1_555 no
ST C1T C6T 120.1(2) 1_555 1_555 1_555 no
C2T C1T C6T 119.8(3) 1_555 1_555 1_555 no
C1T C2T C3T 119.8(3) 1_555 1_555 1_555 no
C2T C3T C4T 121.1(3) 1_555 1_555 1_555 no
C3T C4T C5T 118.4(3) 1_555 1_555 1_555 no
C3T C4T C7T 120.7(4) 1_555 1_555 1_555 no
C5T C4T C7T 120.9(4) 1_555 1_555 1_555 no
C4T C5T C6T 121.2(3) 1_555 1_555 1_555 no
C1T C6T C5T 119.9(3) 1_555 1_555 1_555 no

loop_
_geom_bond_atom_site_label_1
_geom_bond_atom_site_label_2
_geom_bond_distance
_geom_bond_site_symmetry_1
_geom_bond_site_symmetry_2
_geom_bond_publ_flag
Cu Cl 2.262(1) 1_555 1_555 no
Cu N1 2.018(2) 1_555 1_555 no
Cu N2 2.395(2) 1_555 1_555 no
Cu N3 2.052(2) 1_555 1_555 no
Cu N4 2.038(2) 1_555 1_555 no
O1 C13 1.415(4) 1_555 1_555 no
O2 C20 1.322(6) 1_555 1_555 no
O2' C20 1.422(7) 1_555 1_555 no
N1 C2 1.325(4) 1_555 1_555 no
N1 C6 1.352(4) 1_555 1_555 no
N2 C8 1.338(4) 1_555 1_555 no
N2 C12 1.342(4) 1_555 1_555 no
N3 C15 1.347(4) 1_555 1_555 no
N3 C19 1.358(4) 1_555 1_555 no
N4 C1 1.484(4) 1_555 1_555 no
N4 C7 1.489(4) 1_555 1_555 no
N4 C14 1.476(4) 1_555 1_555 no
C1 C2 1.500(4) 1_555 1_555 no
C2 C3 1.382(4) 1_555 1_555 no
C3 C4 1.387(5) 1_555 1_555 no
C4 C5 1.375(5) 1_555 1_555 no
C5 C6 1.366(4) 1_555 1_555 no
C7 C8 1.501(4) 1_555 1_555 no
C8 C9 1.381(4) 1_555 1_555 no
C9 C10 1.386(5) 1_555 1_555 no
C10 C11 1.362(5) 1_555 1_555 no
C11 C12 1.393(4) 1_555 1_555 no
C12 C13 1.502(4) 1_555 1_555 no
C14 C15 1.496(4) 1_555 1_555 no
C15 C16 1.377(4) 1_555 1_555 no
C16 C17 1.378(5) 1_555 1_555 no
C17 C18 1.375(5) 1_555 1_555 no
C18 C19 1.372(4) 1_555 1_555 no
C19 C20 1.504(5) 1_555 1_555 no
ST O1T 1.448(3) 1_555 1_555 no
ST O2T 1.437(3) 1_555 1_555 no
ST O3T 1.446(2) 1_555 1_555 no
ST C1T 1.770(3) 1_555 1_555 no
C1T C2T 1.379(4) 1_555 1_555 no
C1T C6T 1.370(4) 1_555 1_555 no
C2T C3T 1.386(5) 1_555 1_555 no
C3T C4T 1.374(6) 1_555 1_555 no
C4T C5T 1.379(5) 1_555 1_555 no
C4T C7T 1.499(5) 1_555 1_555 no
C5T C6T 1.384(5) 1_555 1_555 no
